data_7205012
loop_
_publ_author_name
'Barbour, Leonard J.'
'Caira, Mino R.'
'le Roex, Tanya'
'Nassimbeni, Luigi R.'

_publ_section_title
;
 Inclusion compounds with mixed guests: controlled stoichiometries and
 kinetics of enclathration
;
_journal_issue 12
_journal_name_full 'Journal of the Chemical Society, Perkin Transactions 2'
_journal_page_first 1973
_journal_paper_doi 10.1039/b110987c
_journal_year 2002
_chemical_formula_moiety 'C34 H36 O2. 2(C2 H6 O S). 2(C3 H6 O)'
_chemical_formula_sum 'C44 H60 O6 S2'
_chemical_formula_weight 749.04
_chemical_melting_point 289.5(5)
_chemical_name_common none
_chemical_name_systematic
; 
trans-9,10-dihydroxy-9,10-bis(p-tert-butylphenyl)-9,10-dihydroanthracene.
2(dimethyl sulfoxide). 2(acetone) clathrate

;
_space_group_IT_number 2
_symmetry_cell_setting triclinic
_symmetry_space_group_name_Hall '-P 1'
_symmetry_space_group_name_H-M 'P -1'
_atom_sites_solution_hydrogens geom
_atom_sites_solution_primary direct
_atom_sites_solution_secondary difmap
_audit_creation_method SHELXL-97
_cell_angle_alpha 72.25(3)
_cell_angle_beta 79.80(3)
_cell_angle_gamma 71.09(3)
_cell_formula_units_Z 1
_cell_length_a 8.9424(18)
_cell_length_b 9.1788(18)
_cell_length_c 14.345(3)
_cell_measurement_reflns_used 4985
_cell_measurement_temperature 173(2)
_cell_measurement_theta_max 28.29
_cell_measurement_theta_min 2.89
_cell_volume 1056.9(4)
_computing_cell_refinement 'Collect (Nonius, 2000)'
_computing_data_collection 'Collect (Nonius, 2000)'
_computing_data_reduction 'Collect (Nonius, 2000)'
_computing_molecular_graphics none
_computing_publication_material 'SHELXL-97 (Sheldrick, 1997)'
_computing_structure_refinement 'SHELXL-97 (Sheldrick, 1997)'
_computing_structure_solution 'SHELXS-86 (Sheldrick, 1990)'
_diffrn_ambient_temperature 173(2)
_diffrn_measured_fraction_theta_full 0.951
_diffrn_measured_fraction_theta_max 0.951
_diffrn_measurement_device_type 'Nonius Kappa CCD'
_diffrn_measurement_method 'Combination of phi and omega'
_diffrn_radiation_monochromator graphite
_diffrn_radiation_source 'fine-focus sealed tube'
_diffrn_radiation_type MoK\a
_diffrn_radiation_wavelength 0.71073
_diffrn_reflns_av_R_equivalents 0.0166
_diffrn_reflns_av_sigmaI/netI 0.0365
_diffrn_reflns_limit_h_max 11
_diffrn_reflns_limit_h_min -11
_diffrn_reflns_limit_k_max 11
_diffrn_reflns_limit_k_min -12
_diffrn_reflns_limit_l_max 19
_diffrn_reflns_limit_l_min -19
_diffrn_reflns_number 7063
_diffrn_reflns_theta_full 28.29
_diffrn_reflns_theta_max 28.29
_diffrn_reflns_theta_min 2.89
_exptl_absorpt_coefficient_mu 0.171
_exptl_absorpt_correction_type none
_exptl_crystal_colour colourless
_exptl_crystal_density_diffrn 1.177
_exptl_crystal_density_meas ?
_exptl_crystal_density_method .
_exptl_crystal_description 'clear plates'
_exptl_crystal_F_000 404
_exptl_crystal_size_max 0.50
_exptl_crystal_size_mid 0.50
_exptl_crystal_size_min 0.50
_refine_diff_density_max 0.926
_refine_diff_density_min -0.450
_refine_diff_density_rms 0.094
_refine_ls_extinction_method none
_refine_ls_goodness_of_fit_ref 1.057
_refine_ls_hydrogen_treatment mixed
_refine_ls_matrix_type full
_refine_ls_number_parameters 237
_refine_ls_number_reflns 4985
_refine_ls_number_restraints 0
_refine_ls_restrained_S_all 1.057
_refine_ls_R_factor_all 0.0935
_refine_ls_R_factor_gt 0.0793
_refine_ls_shift/su_max 0.084
_refine_ls_shift/su_mean 0.006
_refine_ls_structure_factor_coef Fsqd
_refine_ls_weighting_details 'calc w=1/[\s^2^(Fo^2^)+(0.1367P)^2^+0.9278P] where P=(Fo^2^+2Fc^2^)/3'
_refine_ls_weighting_scheme calc
_refine_ls_wR_factor_gt 0.2195
_refine_ls_wR_factor_ref 0.2332
_reflns_number_gt 4006
_reflns_number_total 4985
_reflns_threshold_expression >2sigma(I)
_cod_data_source_file b110987c.txt
_cod_data_source_block c:_H.2B.2C
_cod_depositor_comments
;
The following automatic conversions were performed:

'_chemical_melting_point' value '289-290' was changed to '289.5(5)' -
the average value was taken and precision was estimated.

Automatic conversion script
Id: cif_fix_values 1569 2011-02-09 13:29:24Z adriana 
;
_cod_original_sg_symbol_H-M P-1
_cod_database_code 7205012

loop_
_symmetry_equiv_pos_as_xyz
'x, y, z'
'-x, -y, -z'

loop_
_atom_site_label
_atom_site_type_symbol
_atom_site_fract_x
_atom_site_fract_y
_atom_site_fract_z
_atom_site_U_iso_or_equiv
_atom_site_adp_type
_atom_site_occupancy
_atom_site_symmetry_multiplicity
_atom_site_calc_flag
_atom_site_refinement_flags
_atom_site_disorder_assembly
_atom_site_disorder_group
O1 O -0.25558(18) 0.22208(18) -0.08176(11) 0.0225(3) Uani 1 1 d . . .
H1 H -0.2318 0.1722 -0.1251 0.027 Uiso 1 1 calc R . .
C1 C -0.1563(2) 0.1353(2) -0.00266(14) 0.0176(4) Uani 1 1 d . . .
C2 C -0.1481(2) -0.0411(2) 0.02585(14) 0.0183(4) Uani 1 1 d . . .
C3 C -0.2922(3) -0.0794(3) 0.04977(16) 0.0237(4) Uani 1 1 d . . .
H3 H -0.3890 0.0041 0.0469 0.028 Uiso 1 1 calc R . .
C4 C -0.2963(3) -0.2363(3) 0.07744(18) 0.0289(5) Uani 1 1 d . . .
H4 H -0.3951 -0.2600 0.0920 0.035 Uiso 1 1 calc R . .
C5 C -0.1550(3) -0.3591(3) 0.08387(18) 0.0299(5) Uani 1 1 d . . .
H5 H -0.1566 -0.4673 0.1040 0.036 Uiso 1 1 calc R . .
C6 C -0.0117(3) -0.3228(3) 0.06068(17) 0.0256(5) Uani 1 1 d . . .
H6 H 0.0847 -0.4072 0.0650 0.031 Uiso 1 1 calc R . .
C7 C -0.0060(2) -0.1637(2) 0.03093(14) 0.0187(4) Uani 1 1 d . . .
C11 C -0.2347(2) 0.2043(2) 0.08452(14) 0.0178(4) Uani 1 1 d . . .
C12 C -0.3798(2) 0.3216(2) 0.08122(16) 0.0215(4) Uani 1 1 d . . .
H12 H -0.4348 0.3597 0.0236 0.026 Uiso 1 1 calc R . .
C13 C -0.4459(3) 0.3842(3) 0.16192(17) 0.0244(5) Uani 1 1 d . . .
H13 H -0.5441 0.4660 0.1573 0.029 Uiso 1 1 calc R . .
C14 C -0.3718(3) 0.3297(3) 0.24830(16) 0.0241(5) Uani 1 1 d . . .
C15 C -0.2251(3) 0.2106(3) 0.25033(16) 0.0267(5) Uani 1 1 d . . .
H15 H -0.1705 0.1710 0.3081 0.032 Uiso 1 1 calc R . .
C16 C -0.1584(3) 0.1498(3) 0.17062(16) 0.0238(4) Uani 1 1 d . . .
H16 H -0.0591 0.0697 0.1745 0.029 Uiso 1 1 calc R . .
C17 C -0.4384(3) 0.3958(3) 0.33810(18) 0.0358(6) Uani 1 1 d . . .
C18 C -0.6058(5) 0.5116(6) 0.3260(3) 0.0719(12) Uani 1 1 d . . .
H18A H -0.6772 0.4557 0.3177 0.108 Uiso 1 1 calc R . .
H18B H -0.6031 0.6014 0.2680 0.108 Uiso 1 1 calc R . .
H18C H -0.6440 0.5516 0.3844 0.108 Uiso 1 1 calc R . .
C19 C -0.4435(6) 0.2605(4) 0.4295(2) 0.0629(11) Uani 1 1 d . . .
H19C H -0.5133 0.2023 0.4221 0.094 Uiso 1 1 calc R . .
H19A H -0.4842 0.3039 0.4866 0.094 Uiso 1 1 calc R . .
H19B H -0.3364 0.1875 0.4391 0.094 Uiso 1 1 calc R . .
C20 C -0.3297(6) 0.4869(5) 0.3495(3) 0.0611(10) Uani 1 1 d . . .
H20A H -0.3683 0.5271 0.4079 0.092 Uiso 1 1 calc R . .
H20B H -0.3295 0.5769 0.2913 0.092 Uiso 1 1 calc R . .
H20C H -0.2216 0.4151 0.3568 0.092 Uiso 1 1 calc R . .
O21 O -0.2186(2) 0.0639(2) -0.22413(15) 0.0403(5) Uani 1 1 d . . .
S22 S -0.32514(8) -0.04349(9) -0.19577(5) 0.0400(2) Uani 1 1 d . . .
C23 C -0.2020(4) -0.2327(4) -0.2012(4) 0.0658(11) Uani 1 1 d . . .
H23A H -0.1484 -0.2271 -0.2674 0.099 Uiso 1 1 calc R . .
H23B H -0.2658 -0.3074 -0.1856 0.099 Uiso 1 1 calc R . .
H23C H -0.1226 -0.2699 -0.1535 0.099 Uiso 1 1 calc R . .
C24 C -0.4369(5) 0.0060(5) -0.2968(3) 0.0615(10) Uani 1 1 d . . .
H24A H -0.5095 0.1142 -0.3046 0.092 Uiso 1 1 calc R . .
H24B H -0.4980 -0.0702 -0.2852 0.092 Uiso 1 1 calc R . .
H24C H -0.3650 0.0015 -0.3566 0.092 Uiso 1 1 calc R . .
C25 C -1.2506(18) 0.8461(18) 0.4338(11) 0.086(4) Uiso 0.38 1 d P . .
C26 C -1.1177(12) 0.7917(12) 0.4120(7) 0.052(2) Uiso 0.38 1 d P . .
C27 C -1.0553(10) 0.7196(10) 0.3186(6) 0.0439(17) Uiso 0.38 1 d P . .
C28 C -0.9707(14) 0.8168(14) 0.4477(9) 0.066(3) Uiso 0.38 1 d P . .
C29 C -0.9250(15) 0.7290(16) 0.3426(10) 0.073(3) Uiso 0.38 1 d P . .
C30 C -1.045(2) 0.684(2) 0.4176(13) 0.099(4) Uiso 0.38 1 d P . .
C31 C -1.0909(14) 0.8266(15) 0.4495(9) 0.065(3) Uiso 0.38 1 d P . .
C32 C -1.061(3) 0.561(4) 0.479(2) 0.153(9) Uiso 0.38 1 d P . .

loop_
_atom_site_aniso_label
_atom_site_aniso_U_11
_atom_site_aniso_U_22
_atom_site_aniso_U_33
_atom_site_aniso_U_23
_atom_site_aniso_U_13
_atom_site_aniso_U_12
O1 0.0246(7) 0.0211(7) 0.0188(7) -0.0076(6) -0.0061(6) 0.0017(6)
C1 0.0183(9) 0.0146(8) 0.0171(9) -0.0054(7) -0.0012(7) -0.0003(7)
C2 0.0208(9) 0.0165(9) 0.0180(9) -0.0078(7) 0.0006(7) -0.0040(7)
C3 0.0203(10) 0.0252(10) 0.0268(10) -0.0103(8) 0.0020(8) -0.0069(8)
C4 0.0285(11) 0.0307(12) 0.0314(12) -0.0109(9) 0.0050(9) -0.0154(9)
C5 0.0366(12) 0.0216(10) 0.0332(12) -0.0086(9) 0.0064(9) -0.0141(9)
C6 0.0298(11) 0.0164(9) 0.0285(11) -0.0071(8) 0.0033(8) -0.0058(8)
C7 0.0214(9) 0.0165(9) 0.0179(9) -0.0069(7) 0.0014(7) -0.0045(7)
C11 0.0182(9) 0.0159(9) 0.0194(9) -0.0070(7) 0.0005(7) -0.0038(7)
C12 0.0217(10) 0.0169(9) 0.0236(10) -0.0080(8) -0.0016(7) -0.0002(7)
C13 0.0251(10) 0.0178(9) 0.0275(11) -0.0104(8) 0.0036(8) -0.0013(8)
C14 0.0319(11) 0.0199(10) 0.0213(10) -0.0102(8) 0.0060(8) -0.0084(8)
C15 0.0300(11) 0.0288(11) 0.0213(10) -0.0099(8) -0.0029(8) -0.0050(9)
C16 0.0228(10) 0.0246(10) 0.0211(10) -0.0083(8) -0.0021(8) -0.0010(8)
C17 0.0519(15) 0.0319(12) 0.0242(11) -0.0179(10) 0.0084(10) -0.0090(11)
C18 0.070(2) 0.076(3) 0.055(2) -0.043(2) 0.0045(18) 0.016(2)
C19 0.101(3) 0.0472(18) 0.0324(15) -0.0161(13) 0.0236(17) -0.0213(19)
C20 0.092(3) 0.061(2) 0.0465(18) -0.0340(16) 0.0078(17) -0.032(2)
O21 0.0416(10) 0.0399(10) 0.0458(11) -0.0191(9) -0.0091(8) -0.0103(8)
S22 0.0330(4) 0.0507(4) 0.0368(4) -0.0142(3) -0.0016(3) -0.0111(3)
C23 0.0457(18) 0.0370(16) 0.113(3) -0.0109(19) -0.0156(19) -0.0131(14)
C24 0.068(2) 0.055(2) 0.072(2) -0.0050(17) -0.0364(19) -0.0252(17)

loop_
_atom_type_symbol
_atom_type_description
_atom_type_scat_dispersion_real
_atom_type_scat_dispersion_imag
_atom_type_scat_source
C C 0.0033 0.0016 'International Tables Vol C Tables 4.2.6.8 and 6.1.1.4'
H H 0.0000 0.0000 'International Tables Vol C Tables 4.2.6.8 and 6.1.1.4'
O O 0.0106 0.0060 'International Tables Vol C Tables 4.2.6.8 and 6.1.1.4'
S S 0.1246 0.1234 'International Tables Vol C Tables 4.2.6.8 and 6.1.1.4'

loop_
_geom_angle_atom_site_label_1
_geom_angle_atom_site_label_2
_geom_angle_atom_site_label_3
_geom_angle
_geom_angle_site_symmetry_1
_geom_angle_site_symmetry_3
_geom_angle_publ_flag
O1 C1 C7 109.77(16) . 2 ?
O1 C1 C2 110.15(16) . . ?
C7 C1 C2 112.97(16) 2 . ?
O1 C1 C11 106.58(15) . . ?
C7 C1 C11 108.26(16) 2 . ?
C2 C1 C11 108.89(16) . . ?
C7 C2 C3 119.31(19) . . ?
C7 C2 C1 123.33(18) . . ?
C3 C2 C1 117.35(18) . . ?
C4 C3 C2 121.4(2) . . ?
C3 C4 C5 119.6(2) . . ?
C6 C5 C4 119.6(2) . . ?
C5 C6 C7 121.3(2) . . ?
C2 C7 C6 118.78(19) . . ?
C2 C7 C1 123.61(17) . 2 ?
C6 C7 C1 117.58(18) . 2 ?
C12 C11 C16 118.07(18) . . ?
C12 C11 C1 122.48(18) . . ?
C16 C11 C1 119.45(17) . . ?
C11 C12 C13 120.7(2) . . ?
C14 C13 C12 121.71(19) . . ?
C13 C14 C15 116.75(19) . . ?
C13 C14 C17 123.6(2) . . ?
C15 C14 C17 119.6(2) . . ?
C16 C15 C14 121.8(2) . . ?
C15 C16 C11 120.96(19) . . ?
C19 C17 C20 109.6(3) . . ?
C19 C17 C18 108.8(3) . . ?
C20 C17 C18 108.2(3) . . ?
C19 C17 C14 110.2(2) . . ?
C20 C17 C14 108.2(2) . . ?
C18 C17 C14 111.8(2) . . ?
O21 S22 C23 105.78(15) . . ?
O21 S22 C24 106.53(16) . . ?
C23 S22 C24 100.5(2) . . ?
C26 C25 C31 34.3(7) . . ?
C26 C25 C30 20.0(8) . . ?
C31 C25 C30 46.1(9) . . ?
C31 C26 C30 105.9(18) . . ?
C31 C26 C25 91.7(15) . . ?
C30 C26 C25 136.2(17) . . ?
C31 C26 C28 35.1(11) . . ?
C30 C26 C28 81.7(14) . . ?
C25 C26 C28 126.4(12) . . ?
C31 C26 C27 143.1(14) . . ?
C30 C26 C27 58.1(12) . . ?
C25 C26 C27 123.4(11) . . ?
C28 C26 C27 108.3(8) . . ?
C31 C26 C29 99.4(13) . . ?
C30 C26 C29 51.1(13) . . ?
C25 C26 C29 164.0(12) . . ?
C28 C26 C29 64.4(7) . . ?
C27 C26 C29 43.9(6) . . ?
C31 C26 C32 101.5(15) . . ?
C30 C26 C32 30.6(13) . . ?
C25 C26 C32 107.5(13) . . ?
C28 C26 C32 93.5(10) . . ?
C27 C26 C32 80.0(10) . . ?
C29 C26 C32 81.6(10) . . ?
C29 C27 C30 65.2(10) . . ?
C29 C27 C26 77.6(8) . . ?
C30 C27 C26 37.4(8) . . ?
C31 C28 C26 26.4(8) . . ?
C31 C28 C30 54.8(10) . . ?
C26 C28 C30 33.7(7) . . ?
C31 C28 C29 90.6(11) . . ?
C26 C28 C29 64.2(7) . . ?
C30 C28 C29 47.3(8) . . ?
C27 C29 C30 59.5(10) . . ?
C27 C29 C26 58.5(7) . . ?
C30 C29 C26 31.9(8) . . ?
C27 C29 C28 109.8(9) . . ?
C30 C29 C28 62.9(10) . . ?
C26 C29 C28 51.4(6) . . ?
C26 C30 C32 126(2) . . ?
C26 C30 C27 84.6(15) . . ?
C32 C30 C27 126(2) . . ?
C26 C30 C31 32.9(9) . . ?
C32 C30 C31 117(2) . . ?
C27 C30 C31 110.8(15) . . ?
C26 C30 C29 97.0(17) . . ?
C32 C30 C29 137(2) . . ?
C27 C30 C29 55.3(9) . . ?
C31 C30 C29 95.6(14) . . ?
C26 C30 C28 64.6(13) . . ?
C32 C30 C28 121(2) . . ?
C27 C30 C28 112.1(13) . . ?
C31 C30 C28 36.7(7) . . ?
C29 C30 C28 69.8(10) . . ?
C26 C30 C25 23.8(10) . . ?
C32 C30 C25 103.6(17) . . ?
C27 C30 C25 91.6(11) . . ?
C31 C30 C25 46.1(9) . . ?
C29 C30 C25 119.3(14) . . ?
C28 C30 C25 82.4(10) . . ?
C26 C31 C28 118.5(17) . . ?
C26 C31 C25 54.0(12) . . ?
C28 C31 C25 170.0(15) . . ?
C26 C31 C30 41.2(12) . . ?
C28 C31 C30 88.5(12) . . ?
C25 C31 C30 87.9(12) . . ?
C30 C32 C32 124(4) . 2_366 ?
C30 C32 C26 23.7(11) . . ?
C32 C32 C26 141(3) 2_366 . ?

loop_
_geom_bond_atom_site_label_1
_geom_bond_atom_site_label_2
_geom_bond_distance
_geom_bond_site_symmetry_2
_geom_bond_publ_flag
O1 C1 1.434(2) . ?
C1 C7 1.520(3) 2 ?
C1 C2 1.524(3) . ?
C1 C11 1.530(3) . ?
C2 C7 1.394(3) . ?
C2 C3 1.401(3) . ?
C3 C4 1.383(3) . ?
C4 C5 1.389(4) . ?
C5 C6 1.387(3) . ?
C6 C7 1.407(3) . ?
C7 C1 1.520(3) 2 ?
C11 C12 1.389(3) . ?
C11 C16 1.393(3) . ?
C12 C13 1.401(3) . ?
C13 C14 1.387(3) . ?
C14 C15 1.407(3) . ?
C14 C17 1.534(3) . ?
C15 C16 1.381(3) . ?
C17 C19 1.512(4) . ?
C17 C20 1.529(5) . ?
C17 C18 1.533(5) . ?
O21 S22 1.507(2) . ?
S22 C23 1.746(4) . ?
S22 C24 1.767(4) . ?
C25 C26 1.157(17) . ?
C25 C31 1.43(2) . ?
C25 C30 1.98(2) . ?
C26 C31 0.807(13) . ?
C26 C30 0.980(19) . ?
C26 C28 1.597(16) . ?
C26 C27 1.606(13) . ?
C26 C29 1.841(16) . ?
C26 C32 1.98(3) . ?
C27 C29 1.307(15) . ?
C27 C30 1.37(2) . ?
C28 C31 1.046(15) . ?
C28 C30 1.75(2) . ?
C28 C29 1.843(18) . ?
C29 C30 1.44(2) . ?
C30 C32 1.24(3) . ?
C30 C31 1.43(2) . ?
C32 C32 1.36(5) 2_366 ?

loop_
_geom_hbond_atom_site_label_D
_geom_hbond_atom_site_label_H
_geom_hbond_atom_site_label_A
_geom_hbond_distance_DH
_geom_hbond_distance_HA
_geom_hbond_distance_DA
_geom_hbond_angle_DHA
_geom_hbond_site_symmetry_A
O1 H1 O21 0.84 1.94 2.766(3) 169.5 .

loop_
_geom_torsion_atom_site_label_1
_geom_torsion_atom_site_label_2
_geom_torsion_atom_site_label_3
_geom_torsion_atom_site_label_4
_geom_torsion
_geom_torsion_site_symmetry_1
_geom_torsion_site_symmetry_2
_geom_torsion_site_symmetry_3
_geom_torsion_site_symmetry_4
_geom_torsion_publ_flag
O1 C1 C2 C7 126.7(2) . . . . ?
C7 C1 C2 C7 3.5(3) 2 . . . ?
C11 C1 C2 C7 -116.8(2) . . . . ?
O1 C1 C2 C3 -54.6(2) . . . . ?
C7 C1 C2 C3 -177.77(17) 2 . . . ?
C11 C1 C2 C3 61.9(2) . . . . ?
C7 C2 C3 C4 -0.6(3) . . . . ?
C1 C2 C3 C4 -179.3(2) . . . . ?
C2 C3 C4 C5 1.4(4) . . . . ?
C3 C4 C5 C6 -1.2(4) . . . . ?
C4 C5 C6 C7 0.2(4) . . . . ?
C3 C2 C7 C6 -0.4(3) . . . . ?
C1 C2 C7 C6 178.26(18) . . . . ?
C3 C2 C7 C1 177.42(18) . . . 2 ?
C1 C2 C7 C1 -3.9(3) . . . 2 ?
C5 C6 C7 C2 0.6(3) . . . . ?
C5 C6 C7 C1 -177.4(2) . . . 2 ?
O1 C1 C11 C12 3.6(3) . . . . ?
C7 C1 C11 C12 121.6(2) 2 . . . ?
C2 C1 C11 C12 -115.2(2) . . . . ?
O1 C1 C11 C16 -175.72(18) . . . . ?
C7 C1 C11 C16 -57.7(2) 2 . . . ?
C2 C1 C11 C16 65.5(2) . . . . ?
C16 C11 C12 C13 0.8(3) . . . . ?
C1 C11 C12 C13 -178.56(19) . . . . ?
C11 C12 C13 C14 -1.4(3) . . . . ?
C12 C13 C14 C15 1.2(3) . . . . ?
C12 C13 C14 C17 179.3(2) . . . . ?
C13 C14 C15 C16 -0.4(3) . . . . ?
C17 C14 C15 C16 -178.5(2) . . . . ?
C14 C15 C16 C11 -0.2(4) . . . . ?
C12 C11 C16 C15 0.0(3) . . . . ?
C1 C11 C16 C15 179.4(2) . . . . ?
C13 C14 C17 C19 128.9(3) . . . . ?
C15 C14 C17 C19 -53.1(4) . . . . ?
C13 C14 C17 C20 -111.3(3) . . . . ?
C15 C14 C17 C20 66.7(3) . . . . ?
C13 C14 C17 C18 7.7(4) . . . . ?
C15 C14 C17 C18 -174.3(3) . . . . ?
C30 C25 C26 C31 -115(3) . . . . ?
C31 C25 C26 C30 115(3) . . . . ?
C31 C25 C26 C28 -5.6(12) . . . . ?
C30 C25 C26 C28 -121(3) . . . . ?
C31 C25 C26 C27 -168.0(19) . . . . ?
C30 C25 C26 C27 77(2) . . . . ?
C31 C25 C26 C29 -134(5) . . . . ?
C30 C25 C26 C29 110(5) . . . . ?
C31 C25 C26 C32 102.6(16) . . . . ?
C30 C25 C26 C32 -13(2) . . . . ?
C31 C26 C27 C29 8(2) . . . . ?
C30 C26 C27 C29 -65.2(15) . . . . ?
C25 C26 C27 C29 167.3(14) . . . . ?
C28 C26 C27 C29 2.2(9) . . . . ?
C32 C26 C27 C29 -88.2(11) . . . . ?
C31 C26 C27 C30 73(3) . . . . ?
C25 C26 C27 C30 -127(2) . . . . ?
C28 C26 C27 C30 67.4(15) . . . . ?
C29 C26 C27 C30 65.2(15) . . . . ?
C32 C26 C27 C30 -23.0(15) . . . . ?
C30 C26 C28 C31 -133(2) . . . . ?
C25 C26 C28 C31 10(2) . . . . ?
C27 C26 C28 C31 174(2) . . . . ?
C29 C26 C28 C31 176(2) . . . . ?
C32 C26 C28 C31 -105(2) . . . . ?
C31 C26 C28 C30 133(2) . . . . ?
C25 C26 C28 C30 143(2) . . . . ?
C27 C26 C28 C30 -52.3(12) . . . . ?
C29 C26 C28 C30 -50.7(13) . . . . ?
C32 C26 C28 C30 28.3(13) . . . . ?
C31 C26 C28 C29 -176(2) . . . . ?
C30 C26 C28 C29 50.7(13) . . . . ?
C25 C26 C28 C29 -166.2(15) . . . . ?
C27 C26 C28 C29 -1.7(7) . . . . ?
C32 C26 C28 C29 78.9(11) . . . . ?
C26 C27 C29 C30 37.4(9) . . . . ?
C30 C27 C29 C26 -37.4(9) . . . . ?
C30 C27 C29 C28 -39.3(11) . . . . ?
C26 C27 C29 C28 -1.9(8) . . . . ?
C31 C26 C29 C27 -175.3(15) . . . . ?
C30 C26 C29 C27 81.8(16) . . . . ?
C25 C26 C29 C27 -42(4) . . . . ?
C28 C26 C29 C27 -177.7(10) . . . . ?
C32 C26 C29 C27 84.3(11) . . . . ?
C31 C26 C29 C30 103(2) . . . . ?
C25 C26 C29 C30 -124(5) . . . . ?
C28 C26 C29 C30 100.5(17) . . . . ?
C27 C26 C29 C30 -81.8(16) . . . . ?
C32 C26 C29 C30 2.4(17) . . . . ?
C31 C26 C29 C28 2.3(12) . . . . ?
C30 C26 C29 C28 -100.5(17) . . . . ?
C25 C26 C29 C28 136(5) . . . . ?
C27 C26 C29 C28 177.7(10) . . . . ?
C32 C26 C29 C28 -98.0(11) . . . . ?
C31 C28 C29 C27 0.3(13) . . . . ?
C26 C28 C29 C27 2.1(9) . . . . ?
C30 C28 C29 C27 37.8(11) . . . . ?
C31 C28 C29 C30 -37.5(12) . . . . ?
C26 C28 C29 C30 -35.7(9) . . . . ?
C31 C28 C29 C26 -1.8(9) . . . . ?
C30 C28 C29 C26 35.7(9) . . . . ?
C31 C26 C30 C32 86(3) . . . . ?
C25 C26 C30 C32 -24(4) . . . . ?
C28 C26 C30 C32 112(3) . . . . ?
C27 C26 C30 C32 -131(3) . . . . ?
C29 C26 C30 C32 175(3) . . . . ?
C31 C26 C30 C27 -143.4(15) . . . . ?
C25 C26 C30 C27 107(2) . . . . ?
C28 C26 C30 C27 -117.6(10) . . . . ?
C29 C26 C30 C27 -54.0(10) . . . . ?
C32 C26 C30 C27 131(3) . . . . ?
C25 C26 C30 C31 -110(3) . . . . ?
C28 C26 C30 C31 25.8(13) . . . . ?
C27 C26 C30 C31 143.4(15) . . . . ?
C29 C26 C30 C31 89.4(17) . . . . ?
C32 C26 C30 C31 -86(3) . . . . ?
C31 C26 C30 C29 -89.4(17) . . . . ?
C25 C26 C30 C29 160.7(19) . . . . ?
C28 C26 C30 C29 -63.6(11) . . . . ?
C27 C26 C30 C29 54.0(10) . . . . ?
C32 C26 C30 C29 -175(3) . . . . ?
C31 C26 C30 C28 -25.8(13) . . . . ?
C25 C26 C30 C28 -136(2) . . . . ?
C27 C26 C30 C28 117.6(10) . . . . ?
C29 C26 C30 C28 63.6(11) . . . . ?
C32 C26 C30 C28 -112(3) . . . . ?
C31 C26 C30 C25 110(3) . . . . ?
C28 C26 C30 C25 136(2) . . . . ?
C27 C26 C30 C25 -107(2) . . . . ?
C29 C26 C30 C25 -160.7(19) . . . . ?
C32 C26 C30 C25 24(4) . . . . ?
C29 C27 C30 C26 102.4(15) . . . . ?
C29 C27 C30 C32 -127(2) . . . . ?
C26 C27 C30 C32 131(3) . . . . ?
C29 C27 C30 C31 82.2(14) . . . . ?
C26 C27 C30 C31 -20.3(9) . . . . ?
C26 C27 C30 C29 -102.4(15) . . . . ?
C29 C27 C30 C28 42.7(11) . . . . ?
C26 C27 C30 C28 -59.8(13) . . . . ?
C29 C27 C30 C25 125.2(12) . . . . ?
C26 C27 C30 C25 22.7(9) . . . . ?
C27 C29 C30 C26 -78.4(15) . . . . ?
C28 C29 C30 C26 59.6(13) . . . . ?
C27 C29 C30 C32 107(3) . . . . ?
C26 C29 C30 C32 -174(4) . . . . ?
C28 C29 C30 C32 -115(3) . . . . ?
C26 C29 C30 C27 78.4(15) . . . . ?
C28 C29 C30 C27 138.0(11) . . . . ?
C27 C29 C30 C31 -111.4(13) . . . . ?
C26 C29 C30 C31 -33.1(10) . . . . ?
C28 C29 C30 C31 26.6(8) . . . . ?
C27 C29 C30 C28 -138.0(11) . . . . ?
C26 C29 C30 C28 -59.6(13) . . . . ?
C27 C29 C30 C25 -69.6(13) . . . . ?
C26 C29 C30 C25 8.8(9) . . . . ?
C28 C29 C30 C25 68.4(13) . . . . ?
C31 C28 C30 C26 23.3(12) . . . . ?
C29 C28 C30 C26 -108.6(16) . . . . ?
C31 C28 C30 C32 -95(2) . . . . ?
C26 C28 C30 C32 -118(2) . . . . ?
C29 C28 C30 C32 134(2) . . . . ?
C31 C28 C30 C27 95.4(16) . . . . ?
C26 C28 C30 C27 72.2(15) . . . . ?
C29 C28 C30 C27 -36.4(10) . . . . ?
C26 C28 C30 C31 -23.3(12) . . . . ?
C29 C28 C30 C31 -131.9(15) . . . . ?
C31 C28 C30 C29 131.9(15) . . . . ?
C26 C28 C30 C29 108.6(16) . . . . ?
C31 C28 C30 C25 6.8(11) . . . . ?
C26 C28 C30 C25 -16.5(9) . . . . ?
C29 C28 C30 C25 -125.1(12) . . . . ?
C31 C25 C30 C26 -45(2) . . . . ?
C26 C25 C30 C32 160(3) . . . . ?
C31 C25 C30 C32 115(2) . . . . ?
C26 C25 C30 C27 -73(2) . . . . ?
C31 C25 C30 C27 -117.7(14) . . . . ?
C26 C25 C30 C31 45(2) . . . . ?
C26 C25 C30 C29 -22(2) . . . . ?
C31 C25 C30 C29 -67.3(15) . . . . ?
C26 C25 C30 C28 40(2) . . . . ?
C31 C25 C30 C28 -5.6(9) . . . . ?
C30 C26 C31 C28 48(2) . . . . ?
C25 C26 C31 C28 -172.2(16) . . . . ?
C27 C26 C31 C28 -9(3) . . . . ?
C29 C26 C31 C28 -3.7(19) . . . . ?
C32 C26 C31 C28 79.6(18) . . . . ?
C30 C26 C31 C25 -139.4(19) . . . . ?
C28 C26 C31 C25 172.2(16) . . . . ?
C27 C26 C31 C25 163(3) . . . . ?
C29 C26 C31 C25 168.5(13) . . . . ?
C32 C26 C31 C25 -108.3(14) . . . . ?
C25 C26 C31 C30 139.4(19) . . . . ?
C28 C26 C31 C30 -48(2) . . . . ?
C27 C26 C31 C30 -57(2) . . . . ?
C29 C26 C31 C30 -52.1(14) . . . . ?
C32 C26 C31 C30 31.2(14) . . . . ?
C30 C28 C31 C26 -29.6(15) . . . . ?
C29 C28 C31 C26 3.6(18) . . . . ?
C26 C28 C31 C25 -39(8) . . . . ?
C30 C28 C31 C25 -69(8) . . . . ?
C29 C28 C31 C25 -36(9) . . . . ?
C26 C28 C31 C30 29.6(15) . . . . ?
C29 C28 C31 C30 33.2(10) . . . . ?
C30 C25 C31 C26 25.4(13) . . . . ?
C26 C25 C31 C28 43(8) . . . . ?
C30 C25 C31 C28 69(8) . . . . ?
C26 C25 C31 C30 -25.4(13) . . . . ?
C32 C30 C31 C26 -114(3) . . . . ?
C27 C30 C31 C26 39.4(17) . . . . ?
C29 C30 C31 C26 94(2) . . . . ?
C28 C30 C31 C26 139(2) . . . . ?
C25 C30 C31 C26 -31.8(16) . . . . ?
C26 C30 C31 C28 -139(2) . . . . ?
C32 C30 C31 C28 107(2) . . . . ?
C27 C30 C31 C28 -99.5(15) . . . . ?
C29 C30 C31 C28 -44.6(14) . . . . ?
C25 C30 C31 C28 -170.7(14) . . . . ?
C26 C30 C31 C25 31.8(16) . . . . ?
C32 C30 C31 C25 -83(2) . . . . ?
C27 C30 C31 C25 71.2(14) . . . . ?
C29 C30 C31 C25 126.1(12) . . . . ?
C28 C30 C31 C25 170.7(14) . . . . ?
C26 C30 C32 C32 -144(4) . . . 2_366 ?
C27 C30 C32 C32 105(4) . . . 2_366 ?
C31 C30 C32 C32 -106(4) . . . 2_366 ?
C29 C30 C32 C32 29(6) . . . 2_366 ?
C28 C30 C32 C32 -64(5) . . . 2_366 ?
C25 C30 C32 C32 -153(4) . . . 2_366 ?
C27 C30 C32 C26 -112(3) . . . . ?
C31 C30 C32 C26 37.5(16) . . . . ?
C29 C30 C32 C26 173(5) . . . . ?
C28 C30 C32 C26 80(3) . . . . ?
C25 C30 C32 C26 -9.8(17) . . . . ?
C31 C26 C32 C30 -102(3) . . . . ?
C25 C26 C32 C30 163(3) . . . . ?
C28 C26 C32 C30 -67(3) . . . . ?
C27 C26 C32 C30 41(3) . . . . ?
C29 C26 C32 C30 -4(3) . . . . ?
C31 C26 C32 C32 -50(5) . . . 2_366 ?
C30 C26 C32 C32 52(5) . . . 2_366 ?
C25 C26 C32 C32 -146(5) . . . 2_366 ?
C28 C26 C32 C32 -16(5) . . . 2_366 ?
C27 C26 C32 C32 92(5) . . . 2_366 ?
C29 C26 C32 C32 48(5) . . . 2_366 ?
